data_1554136
loop_
_publ_author_name
'Sanada, Ryo'
'Yoo, Dongho'
'Sato, Ryonosuke'
'Iijima, Kodai'
'Kawamoto, Tadashi'
'Mori, Takehiko'

_publ_section_title
;
 Ambipolar Transistor Properties of Charge-Transfer Complexes Containing
 Perylene and Dicyanoquinonediimines
;
_journal_issue 19
_journal_name_full 'The Journal of Physical Chemistry C'
_journal_page_first 12088
_journal_paper_doi 10.1021/acs.jpcc.9b01453
_journal_volume 123
_journal_year 2019
_chemical_formula_moiety 'C14 H8 N4, C16 H10'
_chemical_formula_sum 'C30 H18 N4'
_chemical_formula_weight 434.50
_space_group_IT_number 2
_space_group_name_Hall '-P 1'
_space_group_name_H-M_alt 'P -1'
_symmetry_cell_setting triclinic
_symmetry_Int_Tables_number 2
_symmetry_space_group_name_Hall '-P 1'
_symmetry_space_group_name_H-M 'P -1'
_atom_sites_solution_hydrogens geom
_atom_sites_solution_primary direct
_atom_sites_solution_secondary difmap
_cell_angle_alpha 105.15(7)
_cell_angle_beta 101.29(2)
_cell_angle_gamma 95.70(8)
_cell_formula_units_Z 1
_cell_length_a 6.896(3)
_cell_length_b 9.01(3)
_cell_length_c 9.5168(18)
_cell_measurement_reflns_used 25
_cell_measurement_temperature 295
_cell_measurement_theta_max 17.36
_cell_measurement_theta_min 15.65
_cell_volume 552.6(19)
_computing_cell_refinement WinAFC
_computing_data_collection WinAFC
_computing_data_reduction WinAFC
_computing_molecular_graphics 'CrystalStructure 4.0'
_computing_publication_material 'CrystalStructure 4.0 (Rigaku, 2010)'
_computing_structure_refinement 'SHELXL97 (Sheldrick, 2008)'
_computing_structure_solution 'Il Milione (Burla, et al., 2007)'
_diffrn_ambient_temperature 295
_diffrn_measured_fraction_theta_full 0.999
_diffrn_measured_fraction_theta_max 0.999
_diffrn_measurement_device_type 'Rigaku AFC7R'
_diffrn_measurement_method \w-2\q
_diffrn_radiation_type 'Mo K\a'
_diffrn_radiation_wavelength 0.71069
_diffrn_reflns_av_R_equivalents 0.0839
_diffrn_reflns_limit_h_max 9
_diffrn_reflns_limit_h_min -5
_diffrn_reflns_limit_k_max 12
_diffrn_reflns_limit_k_min -12
_diffrn_reflns_limit_l_max 12
_diffrn_reflns_limit_l_min -12
_diffrn_reflns_number 3546
_diffrn_reflns_theta_full 29.00
_diffrn_reflns_theta_max 29.00
_diffrn_standards_decay_% -0.462
_diffrn_standards_interval_count 150
_diffrn_standards_number 3
_exptl_absorpt_coefficient_mu 0.079
_exptl_absorpt_correction_T_max 0.992
_exptl_absorpt_correction_T_min 0.939
_exptl_absorpt_correction_type psi-scan
_exptl_absorpt_process_details '(North, Phillips & Mathews, 1968)'
_exptl_crystal_colour black
_exptl_crystal_density_diffrn 1.305
_exptl_crystal_density_method 'not measured'
_exptl_crystal_description needle
_exptl_crystal_F_000 226.00
_exptl_crystal_size_max 0.600
_exptl_crystal_size_mid 0.140
_exptl_crystal_size_min 0.100
_refine_diff_density_max 0.230
_refine_diff_density_min -0.230
_refine_ls_extinction_method none
_refine_ls_goodness_of_fit_ref 0.979
_refine_ls_hydrogen_treatment constr
_refine_ls_number_parameters 154
_refine_ls_number_reflns 2946
_refine_ls_number_restraints 0
_refine_ls_R_factor_gt 0.0642
_refine_ls_shift/su_max 0.000
_refine_ls_structure_factor_coef Fsqd
_refine_ls_weighting_details 'w = 1/[\s^2^(Fo^2^)+(0.0768P)^2^+0.0000P] where P=(Fo^2^+2Fc^2^)/3'
_refine_ls_weighting_scheme calc
_refine_ls_wR_factor_ref 0.1974
_reflns_number_gt 1172
_reflns_number_total 2946
_reflns_threshold_expression F^2^>2.0\s(F^2^)
_cod_data_source_file jp9b01453_si_002.cif
_cod_data_source_block Cytidine_(Rigaku_Master_fo
_cod_original_cell_volume 552.6(14)
_cod_database_code 1554136

loop_
_symmetry_equiv_pos_site_id
_symmetry_equiv_pos_as_xyz
1 +X,+Y,+Z
2 -X,-Y,-Z

loop_
_atom_site_label
_atom_site_type_symbol
_atom_site_fract_x
_atom_site_fract_y
_atom_site_fract_z
_atom_site_U_iso_or_equiv
_atom_site_adp_type
_atom_site_occupancy
_atom_site_symmetry_multiplicity
_atom_site_calc_flag
_atom_site_refinement_flags
N1 N 0.3716(6) -0.0372(3) 0.2996(4) 0.0882(10) Uani 1.0 2 d .
N2 N 0.3040(5) 0.1969(3) -0.0289(3) 0.0794(9) Uani 1.0 2 d .
C1 C -0.0257(5) 0.2431(4) 0.5603(5) 0.0714(10) Uani 1.0 2 d .
C2 C -0.0558(4) 0.2823(3) 0.4209(4) 0.0570(8) Uani 1.0 2 d .
C3 C -0.1100(6) 0.1730(4) 0.2823(5) 0.0805(11) Uani 1.0 2 d .
C4 C -0.1359(6) 0.2162(5) 0.1572(5) 0.0906(13) Uani 1.0 2 d .
C5 C -0.1114(5) 0.3690(5) 0.1578(4) 0.0789(11) Uani 1.0 2 d .
C6 C -0.0555(4) 0.4892(4) 0.2969(3) 0.0571(8) Uani 1.0 2 d .
C7 C -0.0250(5) 0.6502(5) 0.3098(5) 0.0722(10) Uani 1.0 2 d .
C8 C -0.0276(4) 0.4435(3) 0.4289(3) 0.0440(7) Uani 1.0 2 d .
C9 C 0.5706(5) 0.4445(3) 0.7963(3) 0.0490(7) Uani 1.0 2 d .
C10 C 0.5361(4) 0.4750(3) 0.6457(3) 0.0384(6) Uani 1.0 2 d .
C11 C 0.4861(4) 0.3547(3) 0.5212(3) 0.0390(6) Uani 1.0 2 d .
C12 C 0.4466(4) 0.3684(3) 0.3713(3) 0.0360(6) Uani 1.0 2 d .
C13 C 0.3948(4) 0.2334(3) 0.2540(3) 0.0434(7) Uani 1.0 2 d .
C14 C 0.3829(5) 0.0841(3) 0.2826(3) 0.0572(8) Uani 1.0 2 d .
C15 C 0.3473(5) 0.2195(3) 0.0980(4) 0.0543(7) Uani 1.0 2 d .
H1 H -0.0429 0.1388 0.5579 0.0857 Uiso 1.0 2 calc R
H3 H -0.1286 0.0677 0.2762 0.0966 Uiso 1.0 2 calc R
H4 H -0.1722 0.1394 0.0657 0.1087 Uiso 1.0 2 calc R
H5 H -0.1310 0.3946 0.0680 0.0947 Uiso 1.0 2 calc R
H7 H -0.0415 0.6814 0.2231 0.0866 Uiso 1.0 2 calc R
H9A H 0.5425 0.3345 0.7828 0.0588 Uiso 1.0 2 calc R
H9B H 0.4837 0.4965 0.8531 0.0588 Uiso 1.0 2 calc R
H9C H 0.7075 0.4829 0.8489 0.0588 Uiso 1.0 2 calc R
H11 H 0.4762 0.2549 0.5324 0.0468 Uiso 1.0 2 calc R

loop_
_atom_site_aniso_label
_atom_site_aniso_U_11
_atom_site_aniso_U_22
_atom_site_aniso_U_33
_atom_site_aniso_U_12
_atom_site_aniso_U_13
_atom_site_aniso_U_23
N1 0.139(3) 0.0406(13) 0.089(3) 0.0083(15) 0.0393(19) 0.0183(13)
N2 0.115(3) 0.0642(17) 0.0443(16) -0.0001(16) 0.0029(15) 0.0066(12)
C1 0.070(3) 0.0513(17) 0.116(3) 0.0220(16) 0.036(2) 0.048(2)
C2 0.0432(17) 0.0422(15) 0.079(2) 0.0060(12) 0.0144(15) 0.0064(14)
C3 0.062(3) 0.062(2) 0.098(3) 0.0032(16) 0.016(2) -0.006(2)
C4 0.061(3) 0.090(3) 0.089(3) 0.006(2) 0.008(2) -0.019(3)
C5 0.060(3) 0.129(4) 0.0462(19) 0.020(3) 0.0089(16) 0.024(2)
C6 0.0478(18) 0.077(2) 0.0501(18) 0.0158(15) 0.0101(14) 0.0234(15)
C7 0.072(3) 0.089(3) 0.082(3) 0.0302(19) 0.0248(19) 0.058(3)
C8 0.0392(16) 0.0459(14) 0.0476(15) 0.0101(12) 0.0071(12) 0.0154(11)
C9 0.0674(19) 0.0452(13) 0.0379(14) 0.0108(13) 0.0094(13) 0.0188(11)
C10 0.0425(15) 0.0376(12) 0.0372(14) 0.0081(11) 0.0068(11) 0.0154(11)
C11 0.0507(16) 0.0292(11) 0.0389(14) 0.0071(11) 0.0092(12) 0.0136(10)
C12 0.0389(15) 0.0316(12) 0.0384(14) 0.0044(10) 0.0091(11) 0.0117(11)
C13 0.0500(17) 0.0377(13) 0.0406(15) 0.0044(11) 0.0092(12) 0.0101(11)
C14 0.076(2) 0.0384(14) 0.0492(17) 0.0023(14) 0.0128(15) 0.0033(12)
C15 0.0688(19) 0.0439(14) 0.0436(17) 0.0022(13) 0.0083(14) 0.0071(12)

loop_
_atom_type_symbol
_atom_type_description
_atom_type_scat_dispersion_real
_atom_type_scat_dispersion_imag
_atom_type_scat_source
C C 0.0033 0.0016
;
International Tables for Crystallography
(1992, Vol. C, Tables 4.2.6.8 and 6.1.1.4)
;
H H 0.0000 0.0000
;
International Tables for Crystallography
(1992, Vol. C, Table 6.1.1.4)
;
N N 0.0061 0.0033
;
International Tables for Crystallography
(1992, Vol. C, Tables 4.2.6.8 and 6.1.1.4)
;

loop_
_geom_angle_atom_site_label_1
_geom_angle_atom_site_label_2
_geom_angle_atom_site_label_3
_geom_angle
_geom_angle_publ_flag
_geom_angle_site_symmetry_1
_geom_angle_site_symmetry_3
C2 C1 C7 122.1(4) yes . 2_566
C1 C2 C3 123.6(4) yes . .
C1 C2 C8 117.4(3) yes . .
C3 C2 C8 119.0(4) yes . .
C2 C3 C4 120.9(4) yes . .
C3 C4 C5 122.7(4) yes . .
C4 C5 C6 119.7(4) yes . .
C5 C6 C7 124.2(4) yes . .
C5 C6 C8 117.6(4) yes . .
C7 C6 C8 118.3(3) yes . .
C1 C7 C6 122.3(4) yes 2_566 .
C2 C8 C6 120.1(3) yes . .
C2 C8 C8 119.3(3) yes . 2_566
C6 C8 C8 120.7(3) yes . 2_566
C9 C10 C11 119.5(3) yes . .
C9 C10 C12 122.69(19) yes . 2_666
C11 C10 C12 117.8(3) yes . 2_666
C10 C11 C12 124.8(3) yes . .
C10 C12 C11 117.36(19) yes 2_666 .
C10 C12 C13 124.5(3) yes 2_666 .
C11 C12 C13 118.1(3) yes . .
C12 C13 C14 120.3(3) yes . .
C12 C13 C15 127.6(3) yes . .
C14 C13 C15 112.2(2) yes . .
N1 C14 C13 177.4(3) yes . .
N2 C15 C13 174.9(3) yes . .

loop_
_geom_bond_atom_site_label_1
_geom_bond_atom_site_label_2
_geom_bond_distance
_geom_bond_publ_flag
_geom_bond_site_symmetry_2
N1 C14 1.143(5) yes .
N2 C15 1.143(4) yes .
C1 C2 1.442(6) yes .
C1 C7 1.310(5) yes 2_566
C2 C3 1.380(5) yes .
C2 C8 1.426(5) yes .
C3 C4 1.333(7) yes .
C4 C5 1.369(7) yes .
C5 C6 1.429(5) yes .
C6 C7 1.414(6) yes .
C6 C8 1.405(5) yes .
C8 C8 1.419(4) yes 2_566
C9 C10 1.508(4) yes .
C10 C11 1.338(4) yes .
C10 C12 1.458(5) yes 2_666
C11 C12 1.439(4) yes .
C12 C13 1.378(4) yes .
C13 C14 1.439(5) yes .
C13 C15 1.426(4) yes .
